data_2229446
loop_
_publ_author_name
'Li, Jian'

_publ_section_title
;
 Butane-1,4-diaminium 2-(methoxycarbonyl)benzoate dihydrate
;
_journal_coeditor_code LH5202
_journal_issue 3
_journal_name_full 'Acta Crystallographica Section E'
_journal_page_first o587
_journal_paper_doi 10.1107/S1600536811003618
_journal_volume 67
_journal_year 2011
_chemical_formula_iupac 'C4 H14 N2 2+, 2C9 H7 O4 -, 2H2 O'
_chemical_formula_moiety 'C4 H14 N2 2+, 2(C9 H7 O4 -), 2(H2 O)'
_chemical_formula_sum 'C22 H32 N2 O10'
_chemical_formula_weight 484.50
_chemical_name_systematic
;
Butane-1,4-diaminium 2-(methoxycarbonyl)benzoate dihydrate
;
_space_group_IT_number 14
_symmetry_cell_setting monoclinic
_symmetry_space_group_name_Hall '-P 2ybc'
_symmetry_space_group_name_H-M 'P 1 21/c 1'
_atom_sites_solution_hydrogens geom
_atom_sites_solution_primary direct
_atom_sites_solution_secondary difmap
_cell_angle_alpha 90.00
_cell_angle_beta 95.6200(10)
_cell_angle_gamma 90.00
_cell_formula_units_Z 2
_cell_length_a 14.0344(15)
_cell_length_b 8.6746(9)
_cell_length_c 10.2304(11)
_cell_measurement_reflns_used 2198
_cell_measurement_temperature 298(2)
_cell_measurement_theta_max 27.533
_cell_measurement_theta_min 2.764
_cell_volume 1239.5(2)
_computing_cell_refinement 'SAINT (Bruker, 1997)'
_computing_data_collection 'SMART (Bruker, 1997)'
_computing_data_reduction 'SAINT (Bruker, 1997)'
_computing_molecular_graphics 'SHELXTL (Sheldrick, 2008) and PLATON (Spek, 2009)'
_computing_publication_material 'SHELXTL (Sheldrick, 2008)'
_computing_structure_refinement 'SHELXL97 (Sheldrick, 2008)'
_computing_structure_solution 'SHELXS97 (Sheldrick, 2008)'
_diffrn_ambient_temperature 298(2)
_diffrn_measured_fraction_theta_full 0.998
_diffrn_measured_fraction_theta_max 0.998
_diffrn_measurement_device_type 'Bruker SMART CCD'
_diffrn_measurement_method '\f and \w'
_diffrn_radiation_monochromator graphite
_diffrn_radiation_source 'fine-focus sealed tube'
_diffrn_radiation_type MoK\a
_diffrn_radiation_wavelength 0.71073
_diffrn_reflns_av_R_equivalents 0.0371
_diffrn_reflns_av_sigmaI/netI 0.0417
_diffrn_reflns_limit_h_max 16
_diffrn_reflns_limit_h_min -12
_diffrn_reflns_limit_k_max 10
_diffrn_reflns_limit_k_min -10
_diffrn_reflns_limit_l_max 12
_diffrn_reflns_limit_l_min -10
_diffrn_reflns_number 6001
_diffrn_reflns_theta_full 25.02
_diffrn_reflns_theta_max 25.02
_diffrn_reflns_theta_min 2.76
_exptl_absorpt_coefficient_mu 0.103
_exptl_absorpt_correction_T_max 0.9533
_exptl_absorpt_correction_T_min 0.9504
_exptl_absorpt_correction_type multi-scan
_exptl_absorpt_process_details '(SADABS; Bruker, 1997)'
_exptl_crystal_colour colorless
_exptl_crystal_density_diffrn 1.298
_exptl_crystal_density_method 'not measured'
_exptl_crystal_description block
_exptl_crystal_F_000 516
_exptl_crystal_size_max 0.50
_exptl_crystal_size_mid 0.48
_exptl_crystal_size_min 0.47
_refine_diff_density_max 0.172
_refine_diff_density_min -0.203
_refine_ls_extinction_coef 0.118(8)
_refine_ls_extinction_expression Fc^*^=kFc[1+0.001xFc^2^\l^3^/sin(2\q)]^-1/4^
_refine_ls_extinction_method 'SHELXL97 (Sheldrick, 2008)'
_refine_ls_goodness_of_fit_ref 1.072
_refine_ls_hydrogen_treatment constr
_refine_ls_matrix_type full
_refine_ls_number_parameters 157
_refine_ls_number_reflns 2178
_refine_ls_number_restraints 0
_refine_ls_restrained_S_all 1.072
_refine_ls_R_factor_all 0.0653
_refine_ls_R_factor_gt 0.0425
_refine_ls_shift/su_max 0.000
_refine_ls_shift/su_mean 0.000
_refine_ls_structure_factor_coef Fsqd
_refine_ls_weighting_details 'calc w=1/[\s^2^(Fo^2^)+(0.0556P)^2^+0.3140P] where P=(Fo^2^+2Fc^2^)/3'
_refine_ls_weighting_scheme calc
_refine_ls_wR_factor_gt 0.1018
_refine_ls_wR_factor_ref 0.1226
_reflns_number_gt 1601
_reflns_number_total 2178
_reflns_threshold_expression I>2\s(I)
_cod_data_source_file lh5202.cif
_cod_data_source_block I
_cod_original_sg_symbol_H-M 'P 21/c'
_cod_database_code 2229446
_cod_database_fobs_code 2229446

loop_
_symmetry_equiv_pos_as_xyz
'x, y, z'
'-x, y+1/2, -z+1/2'
'-x, -y, -z'
'x, -y-1/2, z-1/2'

loop_
_atom_site_type_symbol
_atom_site_label
_atom_site_fract_x
_atom_site_fract_y
_atom_site_fract_z
_atom_site_U_iso_or_equiv
_atom_site_adp_type
_atom_site_calc_flag
_atom_site_refinement_flags
_atom_site_occupancy
_atom_site_disorder_assembly
_atom_site_disorder_group
N N1 0.44862(11) 0.25834(17) 0.79462(15) 0.0369(4) Uani d . 1 . .
H H1A 0.5061 0.2597 0.7647 0.055 Uiso calc R 1 . .
H H1B 0.4252 0.3537 0.7944 0.055 Uiso calc R 1 . .
H H1C 0.4094 0.1986 0.7432 0.055 Uiso calc R 1 . .
O O1 0.13265(10) 0.39089(19) 0.54038(16) 0.0622(5) Uani d . 1 . .
O O2 0.28346(10) 0.43510(19) 0.61583(16) 0.0596(5) Uani d . 1 . .
O O3 0.37929(10) 0.54277(15) 0.88018(14) 0.0458(4) Uani d . 1 . .
O O4 0.35667(9) 0.74614(15) 0.74950(14) 0.0479(4) Uani d . 1 . .
O O5 0.33244(12) 0.04093(17) 0.63792(15) 0.0628(5) Uani d . 1 . .
H H5C 0.3453 0.0256 0.5595 0.075 Uiso d R 1 . .
H H5D 0.3382 -0.0443 0.6790 0.075 Uiso d R 1 . .
C C1 0.19982(14) 0.4525(2) 0.62583(19) 0.0376(5) Uani d . 1 . .
C C2 0.32751(13) 0.6373(2) 0.81441(18) 0.0342(4) Uani d . 1 . .
C C3 0.15919(12) 0.5400(2) 0.73169(18) 0.0351(5) Uani d . 1 . .
C C4 0.22064(13) 0.6245(2) 0.82091(18) 0.0344(5) Uani d . 1 . .
C C5 0.18168(15) 0.7007(2) 0.9231(2) 0.0490(6) Uani d . 1 . .
H H5 0.2216 0.7570 0.9833 0.059 Uiso calc R 1 . .
C C6 0.08535(16) 0.6941(3) 0.9366(2) 0.0587(6) Uani d . 1 . .
H H6 0.0608 0.7457 1.0056 0.070 Uiso calc R 1 . .
C C7 0.02511(16) 0.6117(3) 0.8485(2) 0.0565(6) Uani d . 1 . .
H H7 -0.0401 0.6075 0.8579 0.068 Uiso calc R 1 . .
C C8 0.06155(14) 0.5354(2) 0.7462(2) 0.0469(5) Uani d . 1 . .
H H8 0.0206 0.4804 0.6863 0.056 Uiso calc R 1 . .
C C9 0.16701(18) 0.2992(4) 0.4371(3) 0.0783(9) Uani d . 1 . .
H H9A 0.2048 0.3625 0.3851 0.117 Uiso calc R 1 . .
H H9B 0.1135 0.2580 0.3825 0.117 Uiso calc R 1 . .
H H9C 0.2055 0.2161 0.4751 0.117 Uiso calc R 1 . .
C C10 0.45726(13) 0.1967(2) 0.93045(17) 0.0337(4) Uani d . 1 . .
H H10A 0.3955 0.2014 0.9654 0.040 Uiso calc R 1 . .
H H10B 0.5020 0.2592 0.9860 0.040 Uiso calc R 1 . .
C C11 0.49175(14) 0.0324(2) 0.93138(17) 0.0353(5) Uani d . 1 . .
H H11A 0.5510 0.0274 0.8901 0.042 Uiso calc R 1 . .
H H11B 0.4447 -0.0306 0.8801 0.042 Uiso calc R 1 . .

loop_
_atom_site_aniso_label
_atom_site_aniso_U_11
_atom_site_aniso_U_22
_atom_site_aniso_U_33
_atom_site_aniso_U_12
_atom_site_aniso_U_13
_atom_site_aniso_U_23
N1 0.0428(9) 0.0320(8) 0.0361(9) 0.0064(7) 0.0048(7) 0.0075(7)
O1 0.0412(8) 0.0820(12) 0.0614(11) -0.0001(8) -0.0048(7) -0.0318(9)
O2 0.0391(9) 0.0752(11) 0.0644(11) -0.0021(7) 0.0052(7) -0.0322(9)
O3 0.0441(8) 0.0439(8) 0.0481(9) 0.0115(6) -0.0026(6) 0.0025(7)
O4 0.0462(9) 0.0374(8) 0.0612(10) -0.0023(6) 0.0106(7) 0.0063(7)
O5 0.0936(13) 0.0428(8) 0.0488(10) -0.0037(8) -0.0094(8) 0.0011(7)
C1 0.0365(11) 0.0357(10) 0.0398(11) -0.0011(8) 0.0001(8) -0.0013(8)
C2 0.0391(10) 0.0279(9) 0.0351(10) 0.0004(8) 0.0008(8) -0.0071(8)
C3 0.0352(10) 0.0325(10) 0.0374(11) 0.0026(8) 0.0023(8) 0.0043(8)
C4 0.0382(10) 0.0275(9) 0.0372(11) 0.0038(8) 0.0024(8) 0.0037(8)
C5 0.0479(13) 0.0505(12) 0.0486(13) 0.0046(10) 0.0041(10) -0.0111(10)
C6 0.0530(14) 0.0701(15) 0.0548(15) 0.0104(12) 0.0146(11) -0.0149(12)
C7 0.0386(12) 0.0694(15) 0.0634(15) 0.0079(11) 0.0144(10) -0.0010(13)
C8 0.0378(11) 0.0493(12) 0.0530(14) -0.0004(9) 0.0014(9) 0.0017(10)
C9 0.0604(16) 0.101(2) 0.0702(19) 0.0054(14) -0.0111(13) -0.0481(16)
C10 0.0425(11) 0.0302(9) 0.0286(10) 0.0033(8) 0.0044(8) 0.0020(8)
C11 0.0457(11) 0.0307(9) 0.0295(10) 0.0041(8) 0.0035(8) 0.0007(8)

loop_
_atom_type_symbol
_atom_type_description
_atom_type_scat_dispersion_real
_atom_type_scat_dispersion_imag
_atom_type_scat_source
C C 0.0033 0.0016 'International Tables Vol C Tables 4.2.6.8 and 6.1.1.4'
H H 0.0000 0.0000 'International Tables Vol C Tables 4.2.6.8 and 6.1.1.4'
N N 0.0061 0.0033 'International Tables Vol C Tables 4.2.6.8 and 6.1.1.4'
O O 0.0106 0.0060 'International Tables Vol C Tables 4.2.6.8 and 6.1.1.4'

loop_
_geom_angle_atom_site_label_1
_geom_angle_atom_site_label_2
_geom_angle_atom_site_label_3
_geom_angle_site_symmetry_1
_geom_angle_site_symmetry_3
_geom_angle
_geom_angle_publ_flag
C10 N1 H1A . . 109.5 ?
C10 N1 H1B . . 109.5 ?
H1A N1 H1B . . 109.5 ?
C10 N1 H1C . . 109.5 ?
H1A N1 H1C . . 109.5 ?
H1B N1 H1C . . 109.5 ?
C1 O1 C9 . . 115.83(17) ?
H5C O5 H5D . . 108.2 ?
O2 C1 O1 . . 121.97(18) ?
O2 C1 C3 . . 125.28(17) ?
O1 C1 C3 . . 112.75(16) ?
O4 C2 O3 . . 125.51(18) ?
O4 C2 C4 . . 117.28(16) ?
O3 C2 C4 . . 117.10(16) ?
C8 C3 C4 . . 119.66(18) ?
C8 C3 C1 . . 121.09(17) ?
C4 C3 C1 . . 119.22(16) ?
C5 C4 C3 . . 118.40(17) ?
C5 C4 C2 . . 117.51(17) ?
C3 C4 C2 . . 124.08(16) ?
C6 C5 C4 . . 121.2(2) ?
C6 C5 H5 . . 119.4 ?
C4 C5 H5 . . 119.4 ?
C5 C6 C7 . . 120.3(2) ?
C5 C6 H6 . . 119.9 ?
C7 C6 H6 . . 119.9 ?
C6 C7 C8 . . 119.8(2) ?
C6 C7 H7 . . 120.1 ?
C8 C7 H7 . . 120.1 ?
C7 C8 C3 . . 120.6(2) ?
C7 C8 H8 . . 119.7 ?
C3 C8 H8 . . 119.7 ?
O1 C9 H9A . . 109.5 ?
O1 C9 H9B . . 109.5 ?
H9A C9 H9B . . 109.5 ?
O1 C9 H9C . . 109.5 ?
H9A C9 H9C . . 109.5 ?
H9B C9 H9C . . 109.5 ?
N1 C10 C11 . . 110.12(14) ?
N1 C10 H10A . . 109.6 ?
C11 C10 H10A . . 109.6 ?
N1 C10 H10B . . 109.6 ?
C11 C10 H10B . . 109.6 ?
H10A C10 H10B . . 108.2 ?
C10 C11 C11 . 3_657 112.22(19) ?
C10 C11 H11A . . 109.2 ?
C11 C11 H11A 3_657 . 109.2 ?
C10 C11 H11B . . 109.2 ?
C11 C11 H11B 3_657 . 109.2 ?
H11A C11 H11B . . 107.9 ?

loop_
_geom_bond_atom_site_label_1
_geom_bond_atom_site_label_2
_geom_bond_site_symmetry_2
_geom_bond_distance
_geom_bond_publ_flag
N1 C10 . 1.483(2) ?
N1 H1A . 0.8900 ?
N1 H1B . 0.8900 ?
N1 H1C . 0.8900 ?
O1 C1 . 1.333(2) ?
O1 C9 . 1.443(3) ?
O2 C1 . 1.198(2) ?
O3 C2 . 1.248(2) ?
O4 C2 . 1.246(2) ?
O5 H5C . 0.8500 ?
O5 H5D . 0.8500 ?
C1 C3 . 1.481(3) ?
C2 C4 . 1.512(3) ?
C3 C8 . 1.393(3) ?
C3 C4 . 1.400(3) ?
C4 C5 . 1.393(3) ?
C5 C6 . 1.373(3) ?
C5 H5 . 0.9300 ?
C6 C7 . 1.374(3) ?
C6 H6 . 0.9300 ?
C7 C8 . 1.378(3) ?
C7 H7 . 0.9300 ?
C8 H8 . 0.9300 ?
C9 H9A . 0.9600 ?
C9 H9B . 0.9600 ?
C9 H9C . 0.9600 ?
C10 C11 . 1.505(2) ?
C10 H10A . 0.9700 ?
C10 H10B . 0.9700 ?
C11 C11 3_657 1.509(3) ?
C11 H11A . 0.9700 ?
C11 H11B . 0.9700 ?

loop_
_geom_hbond_atom_site_label_D
_geom_hbond_atom_site_label_H
_geom_hbond_atom_site_label_A
_geom_hbond_site_symmetry_A
_geom_hbond_distance_DH
_geom_hbond_distance_HA
_geom_hbond_distance_DA
_geom_hbond_angle_DHA
N1 H1A O4 2_646 0.89 1.95 2.815(2) 164
N1 H1B O3 . 0.89 2.00 2.823(2) 154
N1 H1C O5 . 0.89 1.99 2.876(2) 172
O5 H5C O3 4_565 0.85 2.03 2.873(2) 172
O5 H5D O4 1_545 0.85 1.96 2.808(2) 172
C11 H11A O2 2_646 0.97 2.46 3.346(2) 151

loop_
_geom_torsion_atom_site_label_1
_geom_torsion_atom_site_label_2
_geom_torsion_atom_site_label_3
_geom_torsion_atom_site_label_4
_geom_torsion_site_symmetry_1
_geom_torsion_site_symmetry_2
_geom_torsion_site_symmetry_3
_geom_torsion_site_symmetry_4
_geom_torsion
_geom_torsion_publ_flag
C9 O1 C1 O2 . . . . 1.4(3) ?
C9 O1 C1 C3 . . . . -177.8(2) ?
O2 C1 C3 C8 . . . . -170.6(2) ?
O1 C1 C3 C8 . . . . 8.6(3) ?
O2 C1 C3 C4 . . . . 7.4(3) ?
O1 C1 C3 C4 . . . . -173.44(17) ?
C8 C3 C4 C5 . . . . 0.7(3) ?
C1 C3 C4 C5 . . . . -177.31(17) ?
C8 C3 C4 C2 . . . . -179.96(17) ?
C1 C3 C4 C2 . . . . 2.1(3) ?
O4 C2 C4 C5 . . . . -90.2(2) ?
O3 C2 C4 C5 . . . . 86.2(2) ?
O4 C2 C4 C3 . . . . 90.4(2) ?
O3 C2 C4 C3 . . . . -93.2(2) ?
C3 C4 C5 C6 . . . . -0.2(3) ?
C2 C4 C5 C6 . . . . -179.6(2) ?
C4 C5 C6 C7 . . . . -0.1(4) ?
C5 C6 C7 C8 . . . . 0.0(4) ?
C6 C7 C8 C3 . . . . 0.5(3) ?
C4 C3 C8 C7 . . . . -0.8(3) ?
C1 C3 C8 C7 . . . . 177.12(19) ?
N1 C10 C11 C11 . . . 3_657 176.08(19) ?
